data_2206466
loop_
_publ_author_name
'Fang-Zhong Hu'
'Min Zhang'
'Hai-Bin Song'
'Xiao-Mao Zou'
'Hua-Zheng Yang'

_publ_section_title
;
 3,6-Bis(4-methoxybenzyloxy)pyridazine
;
_journal_coeditor_code IS6098
_journal_issue 8
_journal_name_full 'Acta Crystallographica Section E'
_journal_page_first o2486
_journal_page_last o2488
_journal_paper_doi 10.1107/S1600536805021173
_journal_volume 61
_journal_year 2005
_chemical_formula_iupac 'C20 H20 N2 O4'
_chemical_formula_moiety 'C20 H20 N2 O4'
_chemical_formula_sum 'C20 H20 N2 O4'
_chemical_formula_weight 352.38
_chemical_name_systematic
;
3,6-Bis(4-methoxybenzyloxy)pyridazine
;
_space_group_IT_number 15
_symmetry_cell_setting monoclinic
_symmetry_space_group_name_Hall '-C 2yc'
_symmetry_space_group_name_H-M 'C 1 2/c 1'
_atom_sites_solution_hydrogens geom
_atom_sites_solution_primary direct
_atom_sites_solution_secondary difmap
_cell_angle_alpha 90.00
_cell_angle_beta 90.305(5)
_cell_angle_gamma 90.00
_cell_formula_units_Z 4
_cell_length_a 33.126(9)
_cell_length_b 5.7499(15)
_cell_length_c 9.258(3)
_cell_measurement_reflns_used 1236
_cell_measurement_temperature 294(2)
_cell_measurement_theta_max 24.26
_cell_measurement_theta_min 3.60
_cell_volume 1763.4(9)
_computing_cell_refinement SMART
_computing_data_collection 'SMART (Bruker, 1998)'
_computing_data_reduction 'SAINT (Bruker, 1999)'
_computing_molecular_graphics 'SHELXTL (Bruker, 1999)'
_computing_publication_material SHELXTL
_computing_structure_refinement 'SHELXL97 (Sheldrick, 1997)'
_computing_structure_solution 'SHELXS97 (Sheldrick, 1997)'
_diffrn_ambient_temperature 294(2)
_diffrn_measured_fraction_theta_full 0.998
_diffrn_measured_fraction_theta_max 0.998
_diffrn_measurement_device_type 'Bruker SMART CCD area-detector'
_diffrn_measurement_method '\f and \w'
_diffrn_radiation_monochromator graphite
_diffrn_radiation_source 'fine-focus sealed tube'
_diffrn_radiation_type MoK\a
_diffrn_radiation_wavelength 0.71073
_diffrn_reflns_av_R_equivalents 0.0391
_diffrn_reflns_av_sigmaI/netI 0.0429
_diffrn_reflns_limit_h_max 40
_diffrn_reflns_limit_h_min -40
_diffrn_reflns_limit_k_max 7
_diffrn_reflns_limit_k_min -7
_diffrn_reflns_limit_l_max 11
_diffrn_reflns_limit_l_min -5
_diffrn_reflns_number 4724
_diffrn_reflns_theta_full 26.38
_diffrn_reflns_theta_max 26.38
_diffrn_reflns_theta_min 1.23
_exptl_absorpt_coefficient_mu 0.093
_exptl_absorpt_correction_T_max 0.981
_exptl_absorpt_correction_T_min 0.958
_exptl_absorpt_correction_type multi-scan
_exptl_absorpt_process_details '(SADABS; Sheldrick, 1996)'
_exptl_crystal_colour colourless
_exptl_crystal_density_diffrn 1.327
_exptl_crystal_density_method 'not measured'
_exptl_crystal_description prism
_exptl_crystal_F_000 744
_exptl_crystal_size_max 0.24
_exptl_crystal_size_mid 0.22
_exptl_crystal_size_min 0.18
_refine_diff_density_max 0.142
_refine_diff_density_min -0.128
_refine_ls_extinction_coef 0.0041(7)
_refine_ls_extinction_expression Fc^*^=kFc[1+0.001xFc^2^\l^3^/sin(2\q)]^-1/4^
_refine_ls_extinction_method 'SHELXL97 (Sheldrick, 1997)'
_refine_ls_goodness_of_fit_ref 1.022
_refine_ls_hydrogen_treatment constr
_refine_ls_matrix_type full
_refine_ls_number_parameters 120
_refine_ls_number_reflns 1801
_refine_ls_number_restraints 0
_refine_ls_restrained_S_all 1.022
_refine_ls_R_factor_all 0.0846
_refine_ls_R_factor_gt 0.0400
_refine_ls_shift/su_max 0.000
_refine_ls_shift/su_mean 0.000
_refine_ls_structure_factor_coef Fsqd
_refine_ls_weighting_details 'calc w = 1/[\s^2^(Fo^2^)+(0.0535P)^2^+0.2049P] where P = (Fo^2^+2Fc^2^)/3'
_refine_ls_weighting_scheme calc
_refine_ls_wR_factor_gt 0.0948
_refine_ls_wR_factor_ref 0.1146
_reflns_number_gt 1051
_reflns_number_total 1801
_reflns_threshold_expression I>2\s(I)
_cod_data_source_file is6098.cif
_cod_data_source_block I
_cod_depositor_comments
;
The following automatic conversions were performed:
'_symmetry_cell_setting' value 'Monoclinic' changed to 'monoclinic'
according to '/home/saulius/struct/CIF-dictionaries/cif_core.dic'
dictionary named 'cif_core.dic' version 2.4.1 from
2010-06-29.

'_geom_torsion_publ_flag' value 'Yes' changed to 'yes'
according to '/home/saulius/struct/CIF-dictionaries/cif_core.dic'
dictionary named 'cif_core.dic' version 2.4.1 from 2010-06-29.

Automatic conversion script
Id: cif_fix_enum 1527 2010-12-29 10:47:43Z saulius 

The following automatic conversions were performed:

'_symmetry_cell_setting' value 'Monoclinic' changed to 'monoclinic'
according to /home/saulius/struct/CIF-dictionaries/cif_core.dic
dictionary named 'cif_core.dic' version 2.4.1 from
2010-06-29.

'_geom_torsion_publ_flag' value 'Yes' changed to 'yes'
according to /home/saulius/struct/CIF-dictionaries/cif_core.dic
dictionary named 'cif_core.dic' version 2.4.1 from 2010-06-29.

Automatic conversion script
Id: cif_fix_values 1715 2011-07-08 13:25:40Z adriana 
;
_cod_original_sg_symbol_H-M 'C 2/c'
_cod_database_code 2206466
_cod_database_fobs_code 2206466

loop_
_symmetry_equiv_pos_as_xyz
'x, y, z'
'-x, y, -z+1/2'
'x+1/2, y+1/2, z'
'-x+1/2, y+1/2, -z+1/2'
'-x, -y, -z'
'x, -y, z-1/2'
'-x+1/2, -y+1/2, -z'
'x+1/2, -y+1/2, z-1/2'

loop_
_atom_site_label
_atom_site_fract_x
_atom_site_fract_y
_atom_site_fract_z
_atom_site_U_iso_or_equiv
_atom_site_adp_type
_atom_site_calc_flag
_atom_site_refinement_flags
_atom_site_occupancy
_atom_site_type_symbol
N1 0.01578(4) 0.3557(2) 0.29869(15) 0.0499(4) Uani d . 1 N
O1 0.06104(4) 0.15148(18) 0.43833(13) 0.0549(4) Uani d . 1 O
O2 0.21161(4) 0.2162(2) 0.85610(14) 0.0640(4) Uani d . 1 O
C1 0.01515(5) -0.0621(3) 0.29854(18) 0.0516(5) Uani d . 1 C
H1 0.0259 -0.2001 0.3343 0.062 Uiso calc R 1 H
C2 0.02988(5) 0.1561(3) 0.34379(18) 0.0438(4) Uani d . 1 C
C3 0.07675(5) 0.3697(3) 0.4887(2) 0.0542(5) Uani d . 1 C
H3A 0.0561 0.4539 0.5410 0.065 Uiso calc R 1 H
H3B 0.0852 0.4641 0.4075 0.065 Uiso calc R 1 H
C4 0.11205(5) 0.3210(3) 0.58619(17) 0.0453(4) Uani d . 1 C
C5 0.11504(5) 0.1196(3) 0.6676(2) 0.0521(5) Uani d . 1 C
H5 0.0946 0.0091 0.6607 0.062 Uiso calc R 1 H
C6 0.14746(5) 0.0774(3) 0.75892(18) 0.0523(5) Uani d . 1 C
H6 0.1488 -0.0597 0.8120 0.063 Uiso calc R 1 H
C7 0.17786(5) 0.2410(3) 0.77051(17) 0.0467(4) Uani d . 1 C
C8 0.17540(5) 0.4431(3) 0.69093(19) 0.0564(5) Uani d . 1 C
H8 0.1958 0.5537 0.6983 0.068 Uiso calc R 1 H
C9 0.14294(5) 0.4823(3) 0.60046(18) 0.0552(5) Uani d . 1 C
H9 0.1417 0.6200 0.5478 0.066 Uiso calc R 1 H
C10 0.21633(6) 0.0067(4) 0.9345(2) 0.0728(6) Uani d . 1 C
H10A 0.1928 -0.0197 0.9924 0.109 Uiso calc R 1 H
H10B 0.2397 0.0179 0.9959 0.109 Uiso calc R 1 H
H10C 0.2197 -0.1203 0.8683 0.109 Uiso calc R 1 H

loop_
_atom_site_aniso_label
_atom_site_aniso_U_11
_atom_site_aniso_U_22
_atom_site_aniso_U_33
_atom_site_aniso_U_12
_atom_site_aniso_U_13
_atom_site_aniso_U_23
N1 0.0558(9) 0.0353(7) 0.0585(10) 0.0012(6) -0.0154(7) -0.0021(7)
O1 0.0579(7) 0.0394(6) 0.0672(8) 0.0044(5) -0.0187(7) -0.0028(6)
O2 0.0629(8) 0.0633(8) 0.0657(9) -0.0095(7) -0.0207(7) 0.0043(7)
C1 0.0515(10) 0.0338(8) 0.0693(13) 0.0030(7) -0.0061(9) 0.0040(8)
C2 0.0428(9) 0.0380(9) 0.0503(10) 0.0023(7) -0.0044(9) -0.0012(8)
C3 0.0599(11) 0.0400(9) 0.0625(12) 0.0009(8) -0.0129(10) -0.0024(9)
C4 0.0501(10) 0.0416(9) 0.0441(10) 0.0013(8) -0.0015(9) -0.0030(8)
C5 0.0457(10) 0.0485(10) 0.0620(12) -0.0071(8) -0.0080(9) 0.0065(9)
C6 0.0536(11) 0.0486(10) 0.0546(11) -0.0042(9) -0.0039(10) 0.0107(9)
C7 0.0490(10) 0.0514(10) 0.0396(9) -0.0017(8) -0.0067(9) -0.0056(8)
C8 0.0619(11) 0.0487(10) 0.0585(12) -0.0161(9) -0.0098(10) -0.0024(9)
C9 0.0704(13) 0.0411(10) 0.0538(11) -0.0064(9) -0.0100(11) 0.0033(8)
C10 0.0673(13) 0.0756(14) 0.0752(14) 0.0000(11) -0.0248(12) 0.0127(12)

loop_
_atom_type_symbol
_atom_type_description
_atom_type_scat_dispersion_real
_atom_type_scat_dispersion_imag
_atom_type_scat_source
C C 0.0033 0.0016 'International Tables Vol C Tables 4.2.6.8 and 6.1.1.4'
H H 0.0000 0.0000 'International Tables Vol C Tables 4.2.6.8 and 6.1.1.4'
N N 0.0061 0.0033 'International Tables Vol C Tables 4.2.6.8 and 6.1.1.4'
O O 0.0106 0.0060 'International Tables Vol C Tables 4.2.6.8 and 6.1.1.4'

loop_
_geom_angle_atom_site_label_1
_geom_angle_atom_site_label_2
_geom_angle_atom_site_label_3
_geom_angle_site_symmetry_1
_geom_angle_site_symmetry_3
_geom_angle
_geom_angle_publ_flag
C2 N1 N1 . 2 118.56(9) ?
C2 O1 C3 . . 117.92(12) yes
C7 O2 C10 . . 118.16(14) ?
C1 C1 C2 2 . 117.08(9) ?
C1 C1 H1 2 . 121.5 ?
C2 C1 H1 . . 121.5 ?
N1 C2 O1 . . 119.68(14) ?
N1 C2 C1 . . 124.35(16) ?
O1 C2 C1 . . 115.96(14) ?
O1 C3 C4 . . 108.22(13) ?
O1 C3 H3A . . 110.1 ?
C4 C3 H3A . . 110.1 ?
O1 C3 H3B . . 110.1 ?
C4 C3 H3B . . 110.1 ?
H3A C3 H3B . . 108.4 ?
C5 C4 C9 . . 117.18(16) ?
C5 C4 C3 . . 122.48(15) ?
C9 C4 C3 . . 120.33(15) ?
C6 C5 C4 . . 122.13(16) ?
C6 C5 H5 . . 118.9 ?
C4 C5 H5 . . 118.9 ?
C7 C6 C5 . . 119.39(16) ?
C7 C6 H6 . . 120.3 ?
C5 C6 H6 . . 120.3 ?
O2 C7 C8 . . 116.21(16) ?
O2 C7 C6 . . 124.35(16) ?
C8 C7 C6 . . 119.43(16) ?
C7 C8 C9 . . 120.45(16) ?
C7 C8 H8 . . 119.8 ?
C9 C8 H8 . . 119.8 ?
C8 C9 C4 . . 121.43(16) ?
C8 C9 H9 . . 119.3 ?
C4 C9 H9 . . 119.3 ?
O2 C10 H10A . . 109.5 ?
O2 C10 H10B . . 109.5 ?
H10A C10 H10B . . 109.5 ?
O2 C10 H10C . . 109.5 ?
H10A C10 H10C . . 109.5 ?
H10B C10 H10C . . 109.5 ?

loop_
_geom_bond_atom_site_label_1
_geom_bond_atom_site_label_2
_geom_bond_site_symmetry_2
_geom_bond_distance
_geom_bond_publ_flag
N1 C2 . 1.3070(19) yes
N1 N1 2 1.377(3) yes
O1 C2 . 1.350(2) yes
O1 C3 . 1.4356(19) yes
O2 C7 . 1.3741(19) yes
O2 C10 . 1.415(2) yes
C1 C1 2 1.344(3) ?
C1 C2 . 1.409(2) ?
C1 H1 . 0.9300 ?
C3 C4 . 1.499(2) ?
C3 H3A . 0.9700 ?
C3 H3B . 0.9700 ?
C4 C5 . 1.385(2) ?
C4 C9 . 1.387(2) ?
C5 C6 . 1.385(2) ?
C5 H5 . 0.9300 ?
C6 C7 . 1.382(2) ?
C6 H6 . 0.9300 ?
C7 C8 . 1.378(2) ?
C8 C9 . 1.378(2) ?
C8 H8 . 0.9300 ?
C9 H9 . 0.9300 ?
C10 H10A . 0.9600 ?
C10 H10B . 0.9600 ?
C10 H10C . 0.9600 ?

loop_
_geom_hbond_atom_site_label_D
_geom_hbond_atom_site_label_H
_geom_hbond_atom_site_label_A
_geom_hbond_site_symmetry_A
_geom_hbond_distance_DH
_geom_hbond_distance_HA
_geom_hbond_distance_DA
_geom_hbond_angle_DHA
C1 H1 N1 1_545 0.93 2.60 3.348(2) 138

loop_
_geom_torsion_atom_site_label_1
_geom_torsion_atom_site_label_2
_geom_torsion_atom_site_label_3
_geom_torsion_atom_site_label_4
_geom_torsion_site_symmetry_1
_geom_torsion
_geom_torsion_publ_flag
N1 N1 C2 O1 2 179.44(16) ?
N1 N1 C2 C1 2 0.5(3) ?
C3 O1 C2 N1 . 1.7(2) ?
C3 O1 C2 C1 . -179.31(15) ?
C1 C1 C2 N1 2 0.7(3) ?
C1 C1 C2 O1 2 -178.27(18) ?
C2 O1 C3 C4 . -177.40(13) yes
O1 C3 C4 C5 . -29.5(2) ?
O1 C3 C4 C9 . 151.99(16) ?
C9 C4 C5 C6 . -0.5(3) ?
C3 C4 C5 C6 . -179.05(15) ?
C4 C5 C6 C7 . 0.3(3) ?
C10 O2 C7 C8 . -177.09(15) ?
C10 O2 C7 C6 . 2.0(3) ?
C5 C6 C7 O2 . -179.10(16) ?
C5 C6 C7 C8 . 0.0(3) ?
O2 C7 C8 C9 . 179.15(15) ?
C6 C7 C8 C9 . 0.0(3) ?
C7 C8 C9 C4 . -0.2(3) ?
C5 C4 C9 C8 . 0.5(3) ?
C3 C4 C9 C8 . 179.05(16) ?
